data_4320227
loop_
_publ_author_name
'ShengLi Guo'
'Frank Peters'
'Fabrizia Fabrizi de Biani'
'Jan W. Bats'
'Eberhardt Herdtweck'
'Piero Zanello'
'Matthias Wagner'

_publ_contact_author_address
;
 Institut f\"ur Organische Chemie
 Universit\"at Frankfurt
 Marie-Curie-Strasse 11
 D-60439 Frankfurt am Main
 Germany
;
_publ_contact_author_email bats@chemie.uni-frankfurt.de
_publ_contact_author_fax '+49 69 79829128'
_publ_contact_author_name 'Jan W. Bats'
_publ_contact_author_phone '+49 69 79829124'
_publ_section_title
;
 Electronic Communication in Oligometallic Complexes with Ferrocene-Based
 Tris(1-pyrazolyl)borate Ligands
;
_journal_name_full 'Inorganic Chemistry'
_journal_page_first 4928
_journal_page_last 4936
_journal_paper_doi 10.1021/ic001199j
_journal_volume 40
_journal_year 2001
_chemical_compound_source 'see text'
_chemical_formula_moiety 'C38 H36 B2 Fe2 Li2 N12, 4(C6 H6)'
_chemical_formula_sum 'C62 H60 B2 Fe2 Li2 N12'
_chemical_formula_weight 1120.42
_chemical_name_systematic
;
 ? 
;
_space_group_IT_number 2
_symmetry_cell_setting triclinic
_symmetry_space_group_name_Hall '-P 1'
_symmetry_space_group_name_H-M 'P -1'
_atom_sites_solution_hydrogens difmap
_atom_sites_solution_primary direct
_atom_sites_solution_secondary difmap
_audit_creation_method 'PLATON <TABLE ACC> option'
_cell_angle_alpha 111.168(5)
_cell_angle_beta 99.008(5)
_cell_angle_gamma 100.404(5)
_cell_formula_units_Z 1
_cell_length_a 9.8951(5)
_cell_length_b 11.5287(6)
_cell_length_c 13.6197(7)
_cell_measurement_reflns_used 5000
_cell_measurement_temperature 193(1)
_cell_measurement_theta_max 24.5
_cell_measurement_theta_min 9.5
_cell_volume 1382.76(14)
_computing_cell_refinement 'IPDS (STOE)'
_computing_data_collection 'IPDS (STOE)'
_computing_data_reduction 'IPDS (STOE)'
_computing_molecular_graphics 'PLATON PLUTON (Spek, 1999)'
_computing_publication_material 'PLATON (Spek, 1999)'
_computing_structure_refinement 'SHELXL-97 (Sheldrick, 1997)'
_computing_structure_solution 'SIR-92 (Giacovazzo, 1992)'
_diffrn_ambient_temperature 193(1)
_diffrn_measured_fraction_theta_full 0.939
_diffrn_measured_fraction_theta_max 0.939
_diffrn_measurement_device 'IPDS (STOE)'
_diffrn_measurement_method ' oscillation '
_diffrn_radiation_monochromator graphite
_diffrn_radiation_source 'NONIUS FR 591 rotating anode'
_diffrn_radiation_type 'Mo K\a'
_diffrn_radiation_wavelength 0.71073
_diffrn_reflns_av_R_equivalents 0.0318
_diffrn_reflns_av_sigmaI/netI 0.0358
_diffrn_reflns_limit_h_max 10
_diffrn_reflns_limit_h_min -10
_diffrn_reflns_limit_k_max 13
_diffrn_reflns_limit_k_min -13
_diffrn_reflns_limit_l_max 15
_diffrn_reflns_limit_l_min -15
_diffrn_reflns_number 17313
_diffrn_reflns_theta_full 24.63
_diffrn_reflns_theta_max 24.63
_diffrn_reflns_theta_min 1.96
_diffrn_standards_decay_% 0
_diffrn_standards_interval_count none
_diffrn_standards_interval_time none
_diffrn_standards_number none
_exptl_absorpt_coefficient_mu 0.577
_exptl_absorpt_correction_T_max 0.8504
_exptl_absorpt_correction_T_min 0.7852
_exptl_absorpt_correction_type none
_exptl_absorpt_process_details
; 
 not corrected
;
_exptl_crystal_colour yellow
_exptl_crystal_density_diffrn 1.345
_exptl_crystal_density_meas ?
_exptl_crystal_density_method none
_exptl_crystal_description fragment
_exptl_crystal_F_000 584
_exptl_crystal_size_max 0.44
_exptl_crystal_size_mid 0.38
_exptl_crystal_size_min 0.29
_refine_diff_density_max 0.306
_refine_diff_density_min -0.227
_refine_diff_density_rms 0.040
_refine_ls_extinction_method none
_refine_ls_goodness_of_fit_ref 0.937
_refine_ls_hydrogen_treatment mixed
_refine_ls_matrix_type full
_refine_ls_number_parameters 457
_refine_ls_number_reflns 4384
_refine_ls_number_restraints 0
_refine_ls_restrained_S_all 0.937
_refine_ls_R_factor_all 0.0399
_refine_ls_R_factor_gt 0.0275
_refine_ls_shift/su_max 0.001
_refine_ls_shift/su_mean 0.000
_refine_ls_structure_factor_coef Fsqd
_refine_ls_weighting_details 'w=1/[\s^2^(Fo^2^)+(0.0417P)^2^+0.0000P] where P=(Fo^2^+2Fc^2^)/3'
_refine_ls_weighting_scheme calc
_refine_ls_wR_factor_gt 0.0612
_refine_ls_wR_factor_ref 0.0643
_reflns_number_gt 3475
_reflns_number_total 4384
_reflns_threshold_expression >2sigma(i)
_cod_data_source_file ic001199j_1.cif
_cod_data_source_block (1H-Li)2.4C6H6
_cod_depositor_comments
;
The following automatic conversions were performed:

'_symmetry_cell_setting' value 'Triclinic' changed to 'triclinic'
according to the built-in table from CIF Core dictionary named
'cif_core.dic' version 2.4.1 from 2010-06-29.

Automatic conversion script
Id: cif_fix_values 1646 2011-03-28 12:23:43Z adriana 

The following automatic conversions were performed:

'_exptl_crystal_density_meas' value 'none' was changed to '?' - the
value is perceived as not measured.

Automatic conversion script
Id: cif_fix_values 3008 2015-01-20 13:52:24Z robertas 

The following automatic conversions were performed:

'_refine_ls_weighting_scheme' value 'calc
w=1/[\s^2^(Fo^2^)+(0.0417P)^2^+0.0000P] where P=(Fo^2^+2Fc^2^)/3' was
changed to 'calc'. New tag '_refine_ls_weighting_details' was
created. The value of the new tag was set to
'w=1/[\s^2^(Fo^2^)+(0.0417P)^2^+0.0000P] where P=(Fo^2^+2Fc^2^)/3'.

Automatic conversion script
Id: cif_fix_values 3143 2015-03-26 13:38:13Z robertas 
;
_cod_database_code 4320227

loop_
_symmetry_equiv_pos_as_xyz
'x, y, z'
'-x, -y, -z'

loop_
_atom_site_aniso_label
_atom_site_aniso_U_11
_atom_site_aniso_U_22
_atom_site_aniso_U_33
_atom_site_aniso_U_23
_atom_site_aniso_U_13
_atom_site_aniso_U_12
Fe 0.0328(2) 0.0227(1) 0.0261(1) 0.0144(1) 0.0050(1) 0.0060(1)
N1 0.0270(10) 0.0211(7) 0.0239(7) 0.0119(6) 0.0042(6) 0.0084(6)
N2 0.0381(11) 0.0207(7) 0.0321(8) 0.0163(6) 0.0042(7) 0.0085(6)
N3 0.0260(10) 0.0225(7) 0.0251(7) 0.0130(6) 0.0049(6) 0.0085(6)
N4 0.0261(10) 0.0360(8) 0.0428(9) 0.0272(7) 0.0034(7) 0.0085(7)
N5 0.0253(10) 0.0198(7) 0.0240(7) 0.0121(6) 0.0053(6) 0.0065(6)
N6 0.0322(10) 0.0285(8) 0.0258(7) 0.0172(6) 0.0080(7) 0.0091(7)
C1 0.0348(13) 0.0209(9) 0.0413(11) 0.0152(8) 0.0063(9) 0.0094(8)
C2 0.0353(13) 0.0201(9) 0.0371(11) 0.0057(8) 0.0037(9) 0.0082(8)
C3 0.0319(13) 0.0260(9) 0.0266(9) 0.0091(8) 0.0041(8) 0.0106(8)
C4 0.0266(13) 0.0436(11) 0.0439(11) 0.0282(10) -0.0014(9) 0.0038(9)
C5 0.0319(13) 0.0318(10) 0.0373(11) 0.0146(9) -0.0029(9) -0.0007(9)
C6 0.0375(14) 0.0227(9) 0.0433(11) 0.0155(8) -0.0038(9) 0.0053(8)
C7 0.0356(13) 0.0351(10) 0.0285(10) 0.0165(8) 0.0126(9) 0.0125(9)
C8 0.0379(14) 0.0317(10) 0.0358(10) 0.0165(8) 0.0147(9) 0.0189(9)
C9 0.0370(13) 0.0270(9) 0.0328(10) 0.0185(8) 0.0111(8) 0.0146(8)
C10 0.0259(11) 0.0184(8) 0.0259(9) 0.0101(7) 0.0059(7) 0.0066(7)
C11 0.0322(15) 0.0305(10) 0.0354(11) 0.0175(8) 0.0126(9) 0.0113(9)
C12 0.0626(19) 0.0361(11) 0.0291(10) 0.0170(8) 0.0204(10) 0.0183(10)
C13 0.0481(16) 0.0290(10) 0.0270(10) 0.0138(8) -0.0017(9) 0.0059(9)
C14 0.0316(13) 0.0236(9) 0.0300(10) 0.0136(7) 0.0024(9) 0.0054(8)
C15 0.0489(15) 0.0238(9) 0.0329(11) 0.0138(8) 0.0021(10) 0.0079(9)
C16 0.0415(17) 0.0328(11) 0.0506(13) 0.0229(10) 0.0053(11) 0.0009(10)
C17 0.066(2) 0.0349(11) 0.0434(13) 0.0258(10) 0.0152(12) 0.0048(10)
C18 0.0634(19) 0.0288(10) 0.0417(13) 0.0218(9) -0.0066(12) 0.0078(10)
C19 0.0444(17) 0.0275(10) 0.0499(13) 0.0188(9) 0.0055(11) 0.0134(9)
B 0.0261(13) 0.0196(9) 0.0250(10) 0.0108(8) 0.0058(8) 0.0078(8)
Li 0.037(2) 0.0297(15) 0.0387(17) 0.0226(13) 0.0080(14) 0.0115(14)
C20 0.093(3) 0.0405(14) 0.0511(15) 0.0149(12) 0.0116(15) -0.0034(15)
C21 0.045(2) 0.081(2) 0.0515(15) 0.0205(14) 0.0035(13) -0.0177(17)
C22 0.0390(18) 0.0731(17) 0.0449(13) 0.0197(12) 0.0125(11) 0.0161(14)
C23 0.0427(17) 0.0464(13) 0.0363(11) 0.0138(10) 0.0083(10) 0.0102(11)
C24 0.0370(16) 0.0542(13) 0.0338(11) 0.0201(10) 0.0065(10) 0.0085(11)
C25 0.068(2) 0.0542(15) 0.0444(13) 0.0274(11) 0.0165(13) 0.0271(14)
C26 0.063(2) 0.092(2) 0.0508(15) 0.0299(15) 0.0120(13) 0.0243(15)
C27 0.0489(19) 0.0617(16) 0.0713(18) 0.0098(14) 0.0050(14) 0.0097(13)
C28 0.049(2) 0.083(2) 0.105(3) 0.058(2) 0.0112(17) 0.0071(15)
C29 0.0365(19) 0.182(4) 0.0559(17) 0.063(2) 0.0144(13) 0.020(2)
C30 0.048(2) 0.083(2) 0.0689(19) -0.0052(16) 0.0088(14) 0.0234(15)
C31 0.072(2) 0.0697(18) 0.082(2) 0.0390(16) 0.0203(16) 0.0286(15)

loop_
_atom_site_label
_atom_site_type_symbol
_atom_site_thermal_displace_type
_atom_site_fract_x
_atom_site_fract_y
_atom_site_fract_z
_atom_site_occupancy
_atom_site_U_iso_or_equiv
Fe Fe Uani 0.08282(3) 0.18533(2) 0.32532(2) 1.000 0.0263(1)
N1 N Uani 0.08521(16) 0.50831(12) 0.20115(11) 1.000 0.0231(5)
N2 N Uani 0.06790(17) 0.56883(13) 0.13138(12) 1.000 0.0290(5)
N3 N Uani -0.09676(16) 0.29203(12) 0.09365(11) 1.000 0.0234(5)
N4 N Uani -0.18245(17) 0.34617(14) 0.04528(13) 1.000 0.0321(5)
N5 N Uani 0.16191(16) 0.31176(12) 0.09153(10) 1.000 0.0220(5)
N6 N Uani 0.18900(17) 0.35452(13) 0.01304(11) 1.000 0.0267(5)
C1 C Uani 0.1040(2) 0.69516(16) 0.19425(15) 1.000 0.0316(6)
C2 C Uani 0.1449(2) 0.71794(17) 0.30211(16) 1.000 0.0330(6)
C3 C Uani 0.1318(2) 0.59759(16) 0.30353(14) 1.000 0.0285(6)
C4 C Uani -0.3019(2) 0.25378(19) -0.00970(16) 1.000 0.0368(7)
C5 C Uani -0.2954(2) 0.14062(19) 0.00091(16) 1.000 0.0361(7)
C6 C Uani -0.1651(2) 0.16877(17) 0.06713(16) 1.000 0.0358(7)
C7 C Uani 0.2745(2) 0.28859(17) -0.03462(15) 1.000 0.0309(6)
C8 C Uani 0.3040(2) 0.20280(18) 0.01033(15) 1.000 0.0322(7)
C9 C Uani 0.2306(2) 0.22005(16) 0.08941(15) 1.000 0.0291(6)
C10 C Uani 0.08552(19) 0.33340(15) 0.27164(13) 1.000 0.0230(5)
C11 C Uani -0.0151(3) 0.32997(17) 0.33610(15) 1.000 0.0304(7)
C12 C Uani 0.0562(3) 0.34467(19) 0.44011(16) 1.000 0.0395(8)
C13 C Uani 0.1997(3) 0.35676(17) 0.44278(15) 1.000 0.0358(7)
C14 C Uani 0.2189(2) 0.35008(16) 0.34032(14) 1.000 0.0284(6)
C15 C Uani 0.0382(2) 0.00654(17) 0.20136(16) 1.000 0.0356(7)
C16 C Uani -0.0640(3) 0.01159(18) 0.26231(18) 1.000 0.0417(8)
C17 C Uani 0.0061(3) 0.04204(19) 0.37052(18) 1.000 0.0460(9)
C18 C Uani 0.1508(3) 0.05568(19) 0.37594(18) 1.000 0.0453(8)
C19 C Uani 0.1718(3) 0.03433(18) 0.27191(18) 1.000 0.0398(8)
B B Uani 0.0588(2) 0.35903(17) 0.16303(15) 1.000 0.0228(6)
Li Li Uani 0.1222(4) 0.4957(3) -0.0165(2) 1.000 0.0322(10)
C20 C Uani 0.5949(4) 0.5193(3) 0.2023(2) 1.000 0.0661(12)
C21 C Uani 0.4923(4) 0.5865(3) 0.2091(2) 1.000 0.0667(11)
C22 C Uani 0.5299(3) 0.7168(3) 0.26529(19) 1.000 0.0530(9)
C23 C Uani 0.6695(3) 0.7808(2) 0.31540(17) 1.000 0.0429(8)
C24 C Uani 0.7704(3) 0.7135(2) 0.30967(17) 1.000 0.0416(8)
C25 C Uani 0.7338(3) 0.5830(2) 0.25276(18) 1.000 0.0513(9)
C26 C Uani 0.5520(3) 0.1943(3) 0.4642(2) 1.000 0.0678(11)
C27 C Uani 0.5738(3) 0.3046(3) 0.4499(2) 1.000 0.0674(10)
C28 C Uani 0.5903(3) 0.3067(3) 0.3555(3) 1.000 0.0753(14)
C29 C Uani 0.5847(3) 0.1925(5) 0.2698(2) 1.000 0.0877(16)
C30 C Uani 0.5618(3) 0.0780(3) 0.2870(2) 1.000 0.0769(11)
C31 C Uani 0.5459(3) 0.0828(3) 0.3841(2) 1.000 0.0704(11)
H1 H Uiso 0.099(2) 0.7544(18) 0.1620(15) 1.000 0.032(5)
H2 H Uiso 0.174(2) 0.7977(19) 0.3627(16) 1.000 0.034(5)
H3 H Uiso 0.152(2) 0.5722(16) 0.3620(15) 1.000 0.027(5)
H4 H Uiso -0.378(2) 0.2698(19) -0.0538(17) 1.000 0.044(6)
H5 H Uiso -0.366(3) 0.063(2) -0.0298(17) 1.000 0.051(6)
H6 H Uiso -0.119(2) 0.118(2) 0.0922(17) 1.000 0.045(6)
H7 H Uiso 0.310(2) 0.3028(18) -0.0939(16) 1.000 0.038(5)
H8 H Uiso 0.364(2) 0.146(2) -0.0069(16) 1.000 0.040(6)
H9 H Uiso 0.227(2) 0.1812(18) 0.1393(15) 1.000 0.034(5)
H11 H Uiso -0.105(2) 0.3164(16) 0.3135(14) 1.000 0.022(5)
H12 H Uiso 0.012(2) 0.3416(19) 0.4932(17) 1.000 0.042(6)
H13 H Uiso 0.273(2) 0.3622(19) 0.4984(17) 1.000 0.043(6)
H14 H Uiso 0.306(2) 0.3558(18) 0.3192(16) 1.000 0.036(6)
H15 H Uiso 0.022(2) -0.0130(17) 0.1289(16) 1.000 0.029(5)
H16 H Uiso -0.158(3) -0.001(2) 0.2352(17) 1.000 0.043(6)
H17 H Uiso -0.036(3) 0.055(2) 0.428(2) 1.000 0.069(8)
H18 H Uiso 0.219(3) 0.081(2) 0.435(2) 1.000 0.062(8)
H19 H Uiso 0.252(3) 0.040(2) 0.2537(18) 1.000 0.045(7)
H20 H Uiso 0.569(3) 0.431(3) 0.164(2) 1.000 0.090(10)
H21 H Uiso 0.404(4) 0.549(3) 0.179(2) 1.000 0.085(10)
H22 H Uiso 0.467(3) 0.762(2) 0.272(2) 1.000 0.063(8)
H23 H Uiso 0.696(2) 0.876(2) 0.3582(17) 1.000 0.047(6)
H24 H Uiso 0.864(3) 0.755(2) 0.3429(18) 1.000 0.049(7)
H25 H Uiso 0.801(3) 0.540(2) 0.2489(19) 1.000 0.056(7)
H26 H Uiso 0.54060 0.19540 0.53250 1.000 0.0810
H27 H Uiso 0.57750 0.38260 0.50820 1.000 0.0810
H28 H Uiso 0.60590 0.38570 0.34650 1.000 0.0910
H29 H Uiso 0.59600 0.19200 0.20160 1.000 0.1050
H30 H Uiso 0.55770 -0.00150 0.23050 1.000 0.0920
H31 H Uiso 0.53010 0.00590 0.39630 1.000 0.0850

loop_
_atom_type_symbol
_atom_type_description
_atom_type_scat_dispersion_real
_atom_type_scat_dispersion_imag
_atom_type_scat_source
N N 0.0061 0.0033 'International Tables Vol C Tables 4.2.6.8 and 6.1.1.4'
Li Li -0.0003 0.0001 'International Tables Vol C Tables 4.2.6.8 and 6.1.1.4'
Fe Fe 0.3463 0.8444 'International Tables Vol C Tables 4.2.6.8 and 6.1.1.4'
B B 0.0013 0.0007 'International Tables Vol C Tables 4.2.6.8 and 6.1.1.4'
H H 0.0000 0.0000 'International Tables Vol C Tables 4.2.6.8 and 6.1.1.4'
C C 0.0033 0.0016 'International Tables Vol C Tables 4.2.6.8 and 6.1.1.4'

loop_
_geom_angle_atom_site_label_1
_geom_angle_atom_site_label_2
_geom_angle_atom_site_label_3
_geom_angle
_geom_angle_site_symmetry_1
_geom_angle_site_symmetry_2
_geom_angle_site_symmetry_3
_geom_angle_publ_flag
C10 Fe C11 40.53(9) . . . yes
C10 Fe C12 68.60(8) . . . yes
C10 Fe C13 68.77(7) . . . yes
C10 Fe C14 40.55(7) . . . yes
C10 Fe C15 113.36(7) . . . yes
C10 Fe C16 126.55(8) . . . yes
C10 Fe C17 159.36(10) . . . yes
C10 Fe C18 160.30(10) . . . yes
C10 Fe C19 127.42(8) . . . yes
C11 Fe C12 40.63(8) . . . yes
C11 Fe C13 68.01(10) . . . yes
C11 Fe C14 67.57(9) . . . yes
C11 Fe C15 128.28(8) . . . yes
C11 Fe C16 110.21(11) . . . yes
C11 Fe C17 121.37(11) . . . yes
C11 Fe C18 154.53(9) . . . yes
C11 Fe C19 164.58(8) . . . yes
C12 Fe C13 40.21(12) . . . yes
C12 Fe C14 67.76(9) . . . yes
C12 Fe C15 160.93(10) . . . yes
C12 Fe C16 122.56(11) . . . yes
C12 Fe C17 103.54(10) . . . yes
C12 Fe C18 117.28(9) . . . yes
C12 Fe C19 153.87(10) . . . yes
C13 Fe C14 40.65(8) . . . yes
C13 Fe C15 158.84(10) . . . yes
C13 Fe C16 155.97(9) . . . yes
C13 Fe C17 118.27(9) . . . yes
C13 Fe C18 102.95(9) . . . yes
C13 Fe C19 120.45(11) . . . yes
C14 Fe C15 126.95(8) . . . yes
C14 Fe C16 162.76(8) . . . yes
C14 Fe C17 155.79(9) . . . yes
C14 Fe C18 121.85(10) . . . yes
C14 Fe C19 109.54(10) . . . yes
C15 Fe C16 40.00(9) . . . yes
C15 Fe C17 67.71(9) . . . yes
C15 Fe C18 67.76(9) . . . yes
C15 Fe C19 40.39(9) . . . yes
C16 Fe C17 40.59(9) . . . yes
C16 Fe C18 67.94(10) . . . yes
C16 Fe C19 67.75(11) . . . yes
C17 Fe C18 40.33(12) . . . yes
C17 Fe C19 67.80(11) . . . yes
C18 Fe C19 40.30(9) . . . yes
N2 N1 C3 109.08(15) . . . yes
N2 N1 B 123.75(13) . . . yes
C3 N1 B 127.13(15) . . . yes
N1 N2 C1 105.79(14) . . . yes
N1 N2 Li 118.92(15) . . . yes
N1 N2 Li 117.70(15) . . 2_565 yes
C1 N2 Li 122.20(16) . . . yes
C1 N2 Li 114.74(16) . . 2_565 yes
Li N2 Li 75.53(15) . . 2_565 yes
N4 N3 C6 108.81(15) . . . yes
N4 N3 B 125.78(15) . . . yes
C6 N3 B 125.32(16) . . . yes
N3 N4 C4 105.78(16) . . . yes
N3 N4 Li 126.70(17) . . 2_565 yes
C4 N4 Li 124.26(17) . . 2_565 yes
N6 N5 C9 109.08(15) . . . yes
N6 N5 B 122.85(15) . . . yes
C9 N5 B 127.93(15) . . . yes
N5 N6 C7 105.89(15) . . . yes
N5 N6 Li 126.63(15) . . . yes
C7 N6 Li 127.38(16) . . . yes
N2 C1 C2 111.37(18) . . . yes
C1 C2 C3 104.75(17) . . . no
N1 C3 C2 109.00(16) . . . yes
N4 C4 C5 111.61(18) . . . yes
C4 C5 C6 104.21(19) . . . no
N3 C6 C5 109.59(19) . . . yes
N6 C7 C8 111.58(17) . . . yes
C7 C8 C9 104.40(18) . . . no
N5 C9 C8 109.05(17) . . . yes
Fe C10 C11 68.39(12) . . . yes
Fe C10 C14 68.20(11) . . . yes
Fe C10 B 141.85(13) . . . yes
C11 C10 C14 105.29(16) . . . no
C11 C10 B 124.69(17) . . . yes
C14 C10 B 127.34(17) . . . yes
Fe C11 C10 71.08(13) . . . yes
Fe C11 C12 68.99(14) . . . yes
C10 C11 C12 109.0(2) . . . no
Fe C12 C11 70.38(13) . . . yes
Fe C12 C13 69.86(13) . . . yes
C11 C12 C13 108.4(2) . . . no
Fe C13 C12 69.92(13) . . . yes
Fe C13 C14 70.21(11) . . . yes
C12 C13 C14 107.82(19) . . . no
Fe C14 C10 71.25(11) . . . yes
Fe C14 C13 69.13(12) . . . yes
C10 C14 C13 109.47(19) . . . no
Fe C15 C16 69.60(12) . . . yes
Fe C15 C19 69.40(13) . . . yes
C16 C15 C19 108.0(2) . . . no
Fe C16 C15 70.39(14) . . . yes
Fe C16 C17 69.10(14) . . . yes
C15 C16 C17 107.8(2) . . . no
Fe C17 C16 70.30(14) . . . yes
Fe C17 C18 69.95(14) . . . yes
C16 C17 C18 108.1(2) . . . no
Fe C18 C17 69.72(15) . . . yes
Fe C18 C19 70.32(14) . . . yes
C17 C18 C19 108.2(2) . . . no
Fe C19 C15 70.21(14) . . . yes
Fe C19 C18 69.37(15) . . . yes
C15 C19 C18 107.8(2) . . . no
C2 C1 H1 129.1(12) . . . no
N2 C1 H1 119.5(12) . . . no
C1 C2 H2 128.4(13) . . . no
C3 C2 H2 126.9(13) . . . no
N1 C3 H3 120.1(12) . . . no
C2 C3 H3 130.9(12) . . . no
N4 C4 H4 120.3(14) . . . no
C5 C4 H4 128.0(14) . . . no
C4 C5 H5 127.2(16) . . . no
C6 C5 H5 128.6(16) . . . no
C5 C6 H6 131.3(14) . . . no
N3 C6 H6 119.1(14) . . . no
N6 C7 H7 121.4(13) . . . no
C8 C7 H7 127.0(13) . . . no
C7 C8 H8 129.0(13) . . . no
C9 C8 H8 126.6(13) . . . no
C8 C9 H9 129.6(13) . . . no
N5 C9 H9 121.3(13) . . . no
C12 C11 H11 125.8(12) . . . no
C10 C11 H11 125.0(12) . . . no
Fe C11 H11 123.2(13) . . . no
C11 C12 H12 123.9(13) . . . no
C13 C12 H12 127.6(13) . . . no
Fe C12 H12 122.9(15) . . . no
Fe C13 H13 121.9(14) . . . no
C12 C13 H13 128.8(13) . . . no
C14 C13 H13 123.2(13) . . . no
C10 C14 H14 124.4(12) . . . no
C13 C14 H14 126.2(12) . . . no
Fe C14 H14 126.1(13) . . . no
Fe C15 H15 127.7(13) . . . no
C19 C15 H15 125.6(13) . . . no
C16 C15 H15 126.4(13) . . . no
C17 C16 H16 127.6(14) . . . no
C15 C16 H16 124.5(14) . . . no
Fe C16 H16 124.9(15) . . . no
Fe C17 H17 122.9(16) . . . no
C16 C17 H17 125.6(18) . . . no
C18 C17 H17 126.2(18) . . . no
C19 C18 H18 124.9(19) . . . no
Fe C18 H18 121.0(17) . . . no
C17 C18 H18 126.6(19) . . . no
Fe C19 H19 124.0(16) . . . no
C15 C19 H19 125.3(15) . . . no
C18 C19 H19 126.8(15) . . . no
C21 C20 C25 120.1(3) . . . no
C20 C21 C22 119.7(3) . . . no
C21 C22 C23 120.1(3) . . . no
C22 C23 C24 119.9(2) . . . no
C23 C24 C25 120.4(3) . . . no
C20 C25 C24 119.8(3) . . . no
C21 C20 H20 119.5(19) . . . no
C25 C20 H20 120.4(19) . . . no
C22 C21 H21 118(2) . . . no
C20 C21 H21 122(2) . . . no
C21 C22 H22 121.9(18) . . . no
C23 C22 H22 118.0(17) . . . no
C22 C23 H23 119.7(12) . . . no
C24 C23 H23 120.4(12) . . . no
C25 C24 H24 118.8(16) . . . no
C23 C24 H24 120.8(16) . . . no
C24 C25 H25 119.6(17) . . . no
C20 C25 H25 120.7(17) . . . no
C27 C26 C31 121.1(3) . . . no
C26 C27 C28 121.1(3) . . . no
C27 C28 C29 119.6(4) . . . no
C28 C29 C30 118.2(3) . . . no
C29 C30 C31 119.1(3) . . . no
C26 C31 C30 120.9(3) . . . no
C27 C26 H26 119.41 . . . no
C31 C26 H26 119.44 . . . no
C26 C27 H27 119.46 . . . no
C28 C27 H27 119.49 . . . no
C29 C28 H28 120.17 . . . no
C27 C28 H28 120.18 . . . no
C28 C29 H29 120.89 . . . no
C30 C29 H29 120.95 . . . no
C29 C30 H30 120.42 . . . no
C31 C30 H30 120.50 . . . no
C30 C31 H31 119.60 . . . no
C26 C31 H31 119.48 . . . no
N1 B N5 109.30(15) . . . yes
N3 B C10 111.40(15) . . . yes
N1 B C10 105.87(14) . . . yes
N3 B N5 108.71(13) . . . yes
N1 B N3 109.36(15) . . . yes
N5 B C10 112.13(15) . . . yes
N2 Li N4 102.64(16) . . 2_565 yes
N4 Li N6 144.2(2) 2_565 . . yes
N2 Li N4 92.90(15) 2_565 . 2_565 yes
N2 Li N6 113.55(17) 2_565 . . yes
N2 Li N6 93.97(14) . . . yes
N2 Li N2 104.47(19) . . 2_565 yes

loop_
_geom_bond_atom_site_label_1
_geom_bond_atom_site_label_2
_geom_bond_distance
_geom_bond_site_symmetry_1
_geom_bond_site_symmetry_2
_geom_bond_publ_flag
Fe C10 2.0833(18) . . yes
Fe C11 2.047(3) . . yes
Fe C12 2.029(2) . . yes
Fe C13 2.028(2) . . yes
Fe C14 2.043(2) . . yes
Fe C15 2.054(2) . . yes
Fe C16 2.044(2) . . yes
Fe C17 2.028(2) . . yes
Fe C18 2.031(2) . . yes
Fe C19 2.043(3) . . yes
N1 N2 1.375(2) . . yes
N1 C3 1.344(2) . . yes
N1 B 1.565(3) . . yes
N2 C1 1.341(2) . . yes
N2 Li 2.081(3) . . yes
N2 Li 2.067(4) . 2_565 yes
N3 N4 1.362(2) . . yes
N3 C6 1.346(3) . . yes
N3 B 1.564(3) . . yes
N4 C4 1.336(3) . . yes
N4 Li 2.007(4) . 2_565 yes
N5 N6 1.371(2) . . yes
N5 C9 1.351(3) . . yes
N5 B 1.554(2) . . yes
N6 C7 1.328(3) . . yes
N6 Li 2.007(4) . . yes
C1 C2 1.374(3) . . no
C2 C3 1.377(3) . . no
C4 C5 1.375(3) . . no
C5 C6 1.362(3) . . no
C7 C8 1.387(3) . . no
C8 C9 1.367(3) . . no
C10 C11 1.431(3) . . no
C10 C14 1.430(3) . . no
C10 B 1.602(3) . . yes
C11 C12 1.416(3) . . no
C12 C13 1.395(4) . . no
C13 C14 1.414(3) . . no
C15 C16 1.402(3) . . no
C15 C19 1.414(3) . . no
C16 C17 1.412(3) . . no
C17 C18 1.399(4) . . no
C18 C19 1.404(3) . . no
C1 H1 0.94(2) . . no
C2 H2 0.94(2) . . no
C3 H3 0.948(19) . . no
C4 H4 0.97(2) . . no
C5 H5 0.94(3) . . no
C6 H6 0.93(2) . . no
C7 H7 0.98(2) . . no
C8 H8 0.95(2) . . no
C9 H9 0.94(2) . . no
C11 H11 0.86(2) . . no
C12 H12 0.91(2) . . no
C13 H13 0.94(2) . . no
C14 H14 0.95(2) . . no
C15 H15 0.91(2) . . no
C16 H16 0.91(3) . . no
C17 H17 0.92(3) . . no
C18 H18 0.88(3) . . no
C19 H19 0.87(3) . . no
C20 C21 1.379(6) . . no
C20 C25 1.370(5) . . no
C21 C22 1.364(5) . . no
C22 C23 1.375(4) . . no
C23 C24 1.366(4) . . no
C24 C25 1.367(3) . . no
C20 H20 0.92(3) . . no
C21 H21 0.86(4) . . no
C22 H22 0.88(3) . . no
C23 H23 1.00(2) . . no
C24 H24 0.92(3) . . no
C25 H25 0.90(3) . . no
C26 C27 1.340(5) . . no
C26 C31 1.336(4) . . no
C27 C28 1.329(5) . . no
C28 C29 1.394(5) . . no
C29 C30 1.407(7) . . no
C30 C31 1.339(4) . . no
C26 H26 0.9503 . . no
C27 H27 0.9507 . . no
C28 H28 0.9509 . . no
C29 H29 0.9509 . . no
C30 H30 0.9493 . . no
C31 H31 0.9500 . . no
